data_7038977
loop_
_publ_author_name
'Rai, Abhishek'
'Singh, Alok Kumar'
'Sonkar, Avinash Kumar'
'Prakash, Anand'
'Roy, Jagat Kumar'
'Nagarajan, Rajamani'
'Mishra, Lallan'

_publ_section_title
;
 A smart switchable module for the detection of multiple ions via turn-on
 dual-optical readout and their cell imaging studies.
;
_journal_issue 19
_journal_name_full 'Dalton transactions (Cambridge, England : 2003)'
_journal_page_first 8272
_journal_page_last 8277
_journal_paper_doi 10.1039/c6dt01090c
_journal_volume 45
_journal_year 2016
_chemical_formula_moiety 'C33 H32 N5 O4 S'
_chemical_formula_sum 'C33 H32 N5 O4 S'
_chemical_formula_weight 594.7
_chemical_name_systematic
;
 ?
;
_space_group_IT_number 14
_symmetry_cell_setting monoclinic
_symmetry_space_group_name_Hall '-P 2yn'
_symmetry_space_group_name_H-M 'P 1 21/n 1'
_atom_sites_solution_hydrogens geom
_atom_sites_solution_primary direct
_atom_sites_solution_secondary difmap
_audit_conform_dict_location ftp://ftp.iucr.org/pub/cif_core.dic
_audit_conform_dict_name cif_core.dic
_audit_conform_dict_version 2.3
_audit_creation_date 2015-11-04T15:23:23-00:00
_audit_creation_method 'WinGX routine CIF_UPDATE'
_audit_update_record
;
2016-01-29 deposited with the CCDC.
2016-04-08 downloaded from the CCDC.
;
_cell_angle_alpha 90
_cell_angle_beta 114.583(14)
_cell_angle_gamma 90
_cell_formula_units_Z 4
_cell_length_a 15.4023(14)
_cell_length_b 11.8559(7)
_cell_length_c 18.238(2)
_cell_measurement_temperature 293(2)
_cell_volume 3028.5(6)
_computing_structure_refinement 'SHELXL-97 (Sheldrick, 1997)'
_diffrn_ambient_temperature 293(2)
_diffrn_measured_fraction_theta_full 0.98
_diffrn_measured_fraction_theta_max 0.693
_diffrn_measurement_device_type goniometer
_diffrn_radiation_monochromator graphite
_diffrn_radiation_type MoK\a
_diffrn_radiation_wavelength 0.71073
_diffrn_reflns_av_R_equivalents 0.0181
_diffrn_reflns_av_unetI/netI 0.0467
_diffrn_reflns_limit_h_max 12
_diffrn_reflns_limit_h_min -20
_diffrn_reflns_limit_k_max 16
_diffrn_reflns_limit_k_min -14
_diffrn_reflns_limit_l_max 21
_diffrn_reflns_limit_l_min -14
_diffrn_reflns_number 8369
_diffrn_reflns_theta_full 25
_diffrn_reflns_theta_max 98.96
_diffrn_reflns_theta_min 96.15
_exptl_absorpt_coefficient_mu 0.153
_exptl_absorpt_correction_type none
_exptl_crystal_density_diffrn 1.304
_exptl_crystal_density_method 'not measured'
_exptl_crystal_description block
_exptl_crystal_F_000 2592
_refine_diff_density_max 0.521
_refine_diff_density_min -0.288
_refine_diff_density_rms 0.048
_refine_ls_extinction_method none
_refine_ls_goodness_of_fit_ref 1.018
_refine_ls_hydrogen_treatment mixed
_refine_ls_matrix_type full
_refine_ls_number_parameters 392
_refine_ls_number_reflns 5563
_refine_ls_number_restraints 0
_refine_ls_restrained_S_all 1.018
_refine_ls_R_factor_all 0.1015
_refine_ls_R_factor_gt 0.0642
_refine_ls_shift/su_max 0.004
_refine_ls_shift/su_mean 0.001
_refine_ls_structure_factor_coef Fsqd
_refine_ls_weighting_details 'calc w=1/[\s^2^(Fo^2^)+(0.0662P)^2^+1.8630P] where P=(Fo^2^+2Fc^2^)/3'
_refine_ls_weighting_scheme calc
_refine_ls_wR_factor_gt 0.147
_refine_ls_wR_factor_ref 0.1723
_reflns_number_gt 3631
_reflns_number_total 5563
_reflns_threshold_expression >2sigma(I)
_cod_data_source_file c6dt01090c2.cif
_cod_data_source_block nlthrhod
_cod_depositor_comments 'Adding full bibliography for 7038977.cif.'
_cod_original_cell_volume 3028.6(5)
_cod_original_sg_symbol_H-M 'p 21/n'
_cod_database_code 7038977

loop_
_symmetry_equiv_pos_as_xyz
'x, y, z'
'-x+1/2, y+1/2, -z+1/2'
'-x, -y, -z'
'x-1/2, -y-1/2, z-1/2'

loop_
_atom_site_label
_atom_site_type_symbol
_atom_site_fract_x
_atom_site_fract_y
_atom_site_fract_z
_atom_site_U_iso_or_equiv
_atom_site_adp_type
_atom_site_occupancy
_atom_site_symmetry_multiplicity
_atom_site_calc_flag
_atom_site_refinement_flags
S001 S 0.35020(6) -0.00367(6) 0.42751(5) 0.0473(2) Uani 1 1 d .
O002 O 0.22466(14) 0.38627(16) 0.64736(17) 0.0580(7) Uani 1 1 d .
O003 O 0.51969(15) -0.02709(17) 0.70527(15) 0.0536(7) Uani 1 1 d .
N5 N 0.40888(16) 0.11808(18) 0.66248(15) 0.0381(6) Uani 1 1 d .
C2 C 0.36902(19) 0.2078(2) 0.69708(18) 0.0357(7) Uani 1 1 d .
N4 N 0.38479(16) 0.09252(19) 0.58396(16) 0.0397(6) Uani 1 1 d .
C10 C 0.2921(2) 0.0211(2) 0.3256(2) 0.0439(8) Uani 1 1 d .
C1 C 0.2002(2) 0.2773(2) 0.65734(19) 0.0395(8) Uani 1 1 d .
C5 C 0.38431(19) 0.3256(2) 0.67218(18) 0.0375(7) Uani 1 1 d .
N10 N 0.2970(2) -0.0616(3) 0.2706(2) 0.0596(9) Uani 1 1 d .
O011 O 0.3423(2) -0.1482(2) 0.2988(2) 0.0766(9) Uani 1 1 d .
C3 C 0.4705(2) 0.3595(2) 0.6723(2) 0.0470(8) Uani 1 1 d .
H3 H 0.52 0.3075 0.6868 0.056 Uiso 1 1 calc R
N1 N -0.0209(2) 0.1460(3) 0.6463(3) 0.0821(13) Uani 1 1 d .
C014 C 0.3036(2) 0.1196(2) 0.44581(19) 0.0402(7) Uani 1 1 d .
C015 C 0.26401(19) 0.1895(2) 0.67637(18) 0.0348(7) Uani 1 1 d .
C016 C 0.2288(2) 0.0830(2) 0.6838(2) 0.0509(9) Uani 1 1 d .
C017 C 0.3138(2) 0.4060(2) 0.6499(2) 0.0431(8) Uani 1 1 d .
C018 C 0.4286(2) 0.1858(2) 0.78643(19) 0.0411(8) Uani 1 1 d .
C019 C 0.1062(2) 0.2647(2) 0.6458(2) 0.0439(8) Uani 1 1 d .
H019 H 0.066 0.3272 0.6328 0.053 Uiso 1 1 calc R
O10 O 0.2551(2) -0.0413(3) 0.19854(18) 0.0843(10) Uani 1 1 d .
C021 C 0.4930(2) 0.0994(2) 0.79786(19) 0.0431(8) Uani 1 1 d .
C022 C 0.48007(19) 0.0527(2) 0.7201(2) 0.0415(8) Uani 1 1 d .
C023 C 0.3262(2) 0.5146(2) 0.6288(2) 0.0519(9) Uani 1 1 d .
H023 H 0.2758 0.5656 0.6135 0.062 Uiso 1 1 calc R
C13 C 0.3254(2) 0.1528(2) 0.5281(2) 0.0402(7) Uani 1 1 d .
C025 C 0.2488(2) 0.1747(2) 0.3765(2) 0.0487(9) Uani 1 1 d .
H025 H 0.2186 0.2431 0.3753 0.058 Uiso 1 1 calc R
C026 C 0.0710(2) 0.1591(3) 0.6534(2) 0.0506(9) Uani 1 1 d .
C027 C 0.4857(2) 0.4670(3) 0.6519(2) 0.0536(9) Uani 1 1 d .
H027 H 0.5446 0.4856 0.6524 0.064 Uiso 1 1 calc R
C028 C 0.4139(2) 0.5490(2) 0.6303(2) 0.0515(9) Uani 1 1 d .
N2 N 0.4270(2) 0.6582(2) 0.6117(2) 0.0722(11) Uani 1 1 d .
C030 C 0.1353(2) 0.0689(3) 0.6718(3) 0.0592(11) Uani 1 1 d .
H030 H 0.1139 -0.0031 0.676 0.071 Uiso 1 1 calc R
C031 C 0.2425(2) 0.1178(3) 0.3070(2) 0.0499(9) Uani 1 1 d .
H031 H 0.2083 0.1439 0.2547 0.06 Uiso 1 1 calc R
C032 C 0.4242(3) 0.2404(3) 0.8511(2) 0.0591(10) Uani 1 1 d .
H032 H 0.3806 0.2983 0.8437 0.071 Uiso 1 1 calc R
C033 C 0.5561(3) 0.0663(3) 0.8749(2) 0.0606(11) Uani 1 1 d .
H033 H 0.5996 0.0084 0.8824 0.073 Uiso 1 1 calc R
C034 C -0.0648(3) 0.0342(4) 0.6301(3) 0.0769(13) Uani 1 1 d .
H03A H -0.1199 0.0351 0.643 0.092 Uiso 1 1 calc R
H03B H -0.0195 -0.0197 0.6658 0.092 Uiso 1 1 calc R
C035 C 0.5126(3) 0.6927(3) 0.6031(3) 0.0761(13) Uani 1 1 d .
H03C H 0.567 0.6531 0.6427 0.091 Uiso 1 1 calc R
H03D H 0.5226 0.7728 0.6144 0.091 Uiso 1 1 calc R
C036 C 0.5521(3) 0.1211(4) 0.9388(2) 0.0805(15) Uani 1 1 d .
H036 H 0.594 0.1009 0.9909 0.097 Uiso 1 1 calc R
C037 C 0.3443(4) 0.7365(4) 0.5750(3) 0.0915(16) Uani 1 1 d .
H03E H 0.3586 0.7925 0.5428 0.11 Uiso 1 1 calc R
H03F H 0.2887 0.6944 0.5396 0.11 Uiso 1 1 calc R
C038 C 0.3231(4) 0.7934(4) 0.6371(4) 0.1049(19) Uani 1 1 d .
H03G H 0.27 0.8434 0.6118 0.157 Uiso 1 1 calc R
H03H H 0.3779 0.8358 0.6718 0.157 Uiso 1 1 calc R
H03I H 0.3077 0.7381 0.6682 0.157 Uiso 1 1 calc R
C039 C 0.4864(3) 0.2069(4) 0.9275(2) 0.0796(14) Uani 1 1 d .
H039 H 0.4842 0.2424 0.9722 0.096 Uiso 1 1 calc R
C040 C -0.0955(4) -0.0050(7) 0.5463(4) 0.148(3) Uani 1 1 d .
H04A H -0.1237 -0.0785 0.5406 0.221 Uiso 1 1 calc R
H04B H -0.0412 -0.0087 0.5333 0.221 Uiso 1 1 calc R
H04C H -0.1416 0.0467 0.5103 0.221 Uiso 1 1 calc R
C041 C 0.5084(5) 0.6700(5) 0.5203(4) 0.140(3) Uani 1 1 d .
H04D H 0.5667 0.6945 0.5182 0.209 Uiso 1 1 calc R
H04E H 0.4557 0.7105 0.4808 0.209 Uiso 1 1 calc R
H04F H 0.5 0.5907 0.5091 0.209 Uiso 1 1 calc R
C42 C -0.0826(4) 0.2426(5) 0.6319(6) 0.163(4) Uani 1 1 d .
H42A H -0.0414 0.3081 0.6497 0.196 Uiso 1 1 calc R
H42B H -0.1171 0.2493 0.5738 0.196 Uiso 1 1 calc R
C043 C -0.1473(4) 0.2523(5) 0.6629(4) 0.131(2) Uani 1 1 d .
H04G H -0.1804 0.3228 0.6463 0.196 Uiso 1 1 calc R
H04H H -0.1156 0.2499 0.7207 0.196 Uiso 1 1 calc R
H04I H -0.1921 0.1913 0.644 0.196 Uiso 1 1 calc R
H H 0.2923(19) 0.218(2) 0.5385(19) 0.043(8) Uiso 1 1 d .

loop_
_atom_site_aniso_label
_atom_site_aniso_U_11
_atom_site_aniso_U_22
_atom_site_aniso_U_33
_atom_site_aniso_U_23
_atom_site_aniso_U_13
_atom_site_aniso_U_12
S001 0.0535(4) 0.0421(4) 0.0473(5) -0.0009(3) 0.0219(4) 0.0036(3)
O002 0.0439(11) 0.0356(11) 0.095(2) 0.0084(11) 0.0296(13) 0.0016(9)
O003 0.0506(12) 0.0436(12) 0.0649(17) -0.0025(11) 0.0224(12) 0.0074(10)
N5 0.0406(12) 0.0373(12) 0.0341(14) -0.0013(10) 0.0133(12) 0.0023(10)
C2 0.0399(14) 0.0339(13) 0.0342(17) -0.0014(12) 0.0163(14) 0.0003(11)
N4 0.0412(12) 0.0397(12) 0.0401(15) -0.0010(11) 0.0189(12) -0.0046(10)
C10 0.0474(16) 0.0478(17) 0.0413(19) -0.0071(14) 0.0231(15) -0.0098(13)
C1 0.0433(15) 0.0339(14) 0.0401(18) 0.0004(12) 0.0161(14) -0.0011(12)
C5 0.0417(14) 0.0344(14) 0.0346(17) -0.0003(12) 0.0142(14) -0.0032(12)
N10 0.0591(17) 0.0630(19) 0.063(2) -0.0205(16) 0.0316(17) -0.0158(15)
O011 0.0939(19) 0.0549(15) 0.099(2) -0.0214(15) 0.0577(19) -0.0061(14)
C3 0.0464(16) 0.0434(16) 0.054(2) -0.0003(15) 0.0235(16) -0.0001(13)
N1 0.0503(16) 0.071(2) 0.136(4) 0.039(2) 0.050(2) 0.0034(15)
C014 0.0441(15) 0.0371(14) 0.0440(19) -0.0025(13) 0.0230(15) -0.0050(12)
C015 0.0414(14) 0.0347(13) 0.0321(16) 0.0016(12) 0.0192(13) -0.0013(11)
C016 0.0508(17) 0.0420(16) 0.065(2) 0.0044(15) 0.0284(18) -0.0044(13)
C017 0.0424(15) 0.0370(15) 0.048(2) -0.0014(13) 0.0168(15) -0.0047(12)
C018 0.0449(15) 0.0391(15) 0.0357(18) 0.0003(13) 0.0131(15) -0.0016(12)
C019 0.0415(15) 0.0458(16) 0.046(2) 0.0040(14) 0.0201(15) 0.0040(13)
O10 0.0834(19) 0.115(2) 0.0538(19) -0.0311(16) 0.0281(18) -0.0131(17)
C021 0.0445(15) 0.0406(15) 0.0383(18) 0.0018(13) 0.0114(15) -0.0019(12)
C022 0.0370(14) 0.0351(15) 0.051(2) 0.0034(13) 0.0170(15) -0.0036(12)
C023 0.0527(17) 0.0388(16) 0.062(2) 0.0054(15) 0.0217(18) 0.0002(13)
C13 0.0470(16) 0.0363(15) 0.0438(19) -0.0061(13) 0.0252(15) -0.0035(13)
C025 0.0554(17) 0.0412(16) 0.048(2) 0.0010(14) 0.0195(17) 0.0075(14)
C026 0.0461(16) 0.0577(19) 0.054(2) 0.0114(16) 0.0264(17) -0.0020(14)
C027 0.0537(18) 0.0517(18) 0.063(2) -0.0010(16) 0.0325(18) -0.0117(15)
C028 0.0601(19) 0.0411(16) 0.053(2) 0.0005(15) 0.0235(18) -0.0082(15)
N2 0.080(2) 0.0475(16) 0.099(3) 0.0177(17) 0.048(2) -0.0072(15)
C030 0.0565(19) 0.0424(17) 0.085(3) 0.0150(17) 0.036(2) -0.0021(15)
C031 0.0514(17) 0.0542(18) 0.041(2) 0.0017(15) 0.0163(16) -0.0017(15)
C032 0.072(2) 0.058(2) 0.045(2) 0.0009(16) 0.023(2) 0.0090(17)
C033 0.061(2) 0.058(2) 0.048(2) 0.0061(17) 0.0079(19) 0.0068(16)
C034 0.054(2) 0.095(3) 0.090(4) 0.014(3) 0.038(2) -0.014(2)
C035 0.098(3) 0.051(2) 0.094(4) -0.006(2) 0.055(3) -0.027(2)
C036 0.092(3) 0.083(3) 0.040(2) 0.006(2) 0.002(2) 0.009(2)
C037 0.124(4) 0.059(2) 0.108(4) 0.025(3) 0.065(4) -0.007(2)
C038 0.114(4) 0.073(3) 0.135(5) -0.018(3) 0.060(4) -0.021(3)
C039 0.107(3) 0.085(3) 0.040(2) -0.004(2) 0.023(3) 0.012(2)
C040 0.085(3) 0.269(9) 0.098(5) -0.025(5) 0.047(4) -0.063(4)
C041 0.239(7) 0.111(4) 0.133(6) -0.033(4) 0.142(6) -0.072(4)
C42 0.092(4) 0.128(5) 0.318(12) 0.086(6) 0.133(5) 0.047(3)
C043 0.145(5) 0.103(4) 0.150(6) -0.043(4) 0.068(5) -0.011(4)

loop_
_atom_type_symbol
_atom_type_description
_atom_type_scat_dispersion_real
_atom_type_scat_dispersion_imag
_atom_type_scat_source
C C 0.0033 0.0016 'International Tables Vol C Tables 4.2.6.8 and 6.1.1.4'
H H 0 0 'International Tables Vol C Tables 4.2.6.8 and 6.1.1.4'
O O 0.0106 0.006 'International Tables Vol C Tables 4.2.6.8 and 6.1.1.4'
S S 0.1246 0.1234 'International Tables Vol C Tables 4.2.6.8 and 6.1.1.4'
N N 0.0061 0.0033 'International Tables Vol C Tables 4.2.6.8 and 6.1.1.4'

loop_
_geom_angle_atom_site_label_1
_geom_angle_atom_site_label_2
_geom_angle_atom_site_label_3
_geom_angle
C10 S001 C014 89.62(15)
C017 O002 C1 118.7(2)
N4 N5 C022 117.1(2)
N4 N5 C2 128.7(2)
C022 N5 C2 114.2(2)
N5 C2 C015 112.1(2)
N5 C2 C5 112.8(3)
C015 C2 C5 109.8(2)
N5 C2 C018 99.2(2)
C015 C2 C018 110.4(3)
C5 C2 C018 112.2(2)
C13 N4 N5 120.7(2)
C031 C10 N10 126.9(3)
C031 C10 S001 113.9(3)
N10 C10 S001 119.2(2)
C015 C1 O002 122.5(3)
C015 C1 C019 123.4(3)
O002 C1 C019 114.1(2)
C017 C5 C3 116.0(3)
C017 C5 C2 121.7(3)
C3 C5 C2 122.3(2)
O10 N10 O011 124.7(3)
O10 N10 C10 117.5(3)
O011 N10 C10 117.8(3)
C027 C3 C5 122.6(3)
C027 C3 H3 118.7
C5 C3 H3 118.7
C026 N1 C42 120.1(3)
C026 N1 C034 119.6(3)
C42 N1 C034 118.0(3)
C025 C014 C13 128.2(3)
C025 C014 S001 112.0(3)
C13 C014 S001 119.7(2)
C1 C015 C016 116.2(3)
C1 C015 C2 122.2(2)
C016 C015 C2 121.3(2)
C030 C016 C015 121.1(3)
O002 C017 C5 123.2(3)
O002 C017 C023 113.7(3)
C5 C017 C023 123.0(3)
C032 C018 C021 120.6(3)
C032 C018 C2 128.0(3)
C021 C018 C2 111.4(3)
C1 C019 C026 120.6(3)
C1 C019 H019 119.7
C026 C019 H019 119.7
C018 C021 C033 121.2(3)
C018 C021 C022 109.6(3)
C033 C021 C022 129.2(3)
O003 C022 N5 125.1(3)
O003 C022 C021 129.3(3)
N5 C022 C021 105.5(2)
C017 C023 C028 120.7(3)
C017 C023 H023 119.6
C028 C023 H023 119.6
N4 C13 C014 117.2(3)
N4 C13 H 123.0(18)
C014 C13 H 119.8(18)
C014 C025 C031 113.1(3)
C014 C025 H025 123.5
C031 C025 H025 123.5
N1 C026 C019 121.3(3)
N1 C026 C030 122.3(3)
C019 C026 C030 116.3(3)
C3 C027 C028 121.1(3)
C3 C027 H027 119.5
C028 C027 H027 119.5
N2 C028 C027 123.0(3)
N2 C028 C023 120.6(3)
C027 C028 C023 116.5(3)
C028 N2 C035 121.7(3)
C028 N2 C037 120.8(3)
C035 N2 C037 114.9(3)
C016 C030 C026 122.4(3)
C016 C030 H030 118.8
C026 C030 H030 118.8
C10 C031 C025 111.4(3)
C10 C031 H031 124.3
C025 C031 H031 124.3
C018 C032 C039 118.1(3)
C018 C032 H032 121
C039 C032 H032 121
C036 C033 C021 118.1(3)
C036 C033 H033 121
C021 C033 H033 121
N1 C034 C040 114.6(5)
N1 C034 H03A 108.6
C040 C034 H03A 108.6
N1 C034 H03B 108.6
C040 C034 H03B 108.6
H03A C034 H03B 107.6
N2 C035 C041 113.3(4)
N2 C035 H03C 108.9
C041 C035 H03C 108.9
N2 C035 H03D 108.9
C041 C035 H03D 108.9
H03C C035 H03D 107.7
C033 C036 C039 120.9(3)
C033 C036 H036 119.6
C039 C036 H036 119.6
C038 C037 N2 111.2(4)
C038 C037 H03E 109.4
N2 C037 H03E 109.4
C038 C037 H03F 109.4
N2 C037 H03F 109.4
H03E C037 H03F 108
C037 C038 H03G 109.5
C037 C038 H03H 109.5
H03G C038 H03H 109.5
C037 C038 H03I 109.5
H03G C038 H03I 109.5
H03H C038 H03I 109.5
C032 C039 C036 121.2(4)
C032 C039 H039 119.4
C036 C039 H039 119.4
C034 C040 H04A 109.5
C034 C040 H04B 109.5
H04A C040 H04B 109.5
C034 C040 H04C 109.5
H04A C040 H04C 109.5
H04B C040 H04C 109.5
C035 C041 H04D 109.5
C035 C041 H04E 109.5
H04D C041 H04E 109.5
C035 C041 H04F 109.5
H04D C041 H04F 109.5
H04E C041 H04F 109.5
C043 C42 N1 122.7(6)
C043 C42 H42A 106.6
N1 C42 H42A 106.6
C043 C42 H42B 106.6
N1 C42 H42B 106.6
H42A C42 H42B 106.6
C42 C043 H04G 109.5
C42 C043 H04H 109.5
H04G C043 H04H 109.5
C42 C043 H04I 109.5
H04G C043 H04I 109.5
H04H C043 H04I 109.5

loop_
_geom_bond_atom_site_label_1
_geom_bond_atom_site_label_2
_geom_bond_distance
S001 C10 1.720(3)
S001 C014 1.722(3)
O002 C017 1.374(4)
O002 C1 1.379(3)
O003 C022 1.215(4)
N5 N4 1.356(4)
N5 C022 1.396(3)
N5 C2 1.493(4)
C2 C015 1.516(4)
C2 C5 1.517(4)
C2 C018 1.524(4)
N4 C13 1.269(4)
C10 C031 1.341(4)
C10 N10 1.426(4)
C1 C015 1.374(4)
C1 C019 1.382(4)
C5 C017 1.374(4)
C5 C3 1.386(4)
N10 O10 1.223(4)
N10 O011 1.228(4)
C3 C027 1.375(4)
C3 H3 0.93
N1 C026 1.375(4)
N1 C42 1.440(6)
N1 C034 1.461(5)
C014 C025 1.359(4)
C014 C13 1.450(5)
C015 C016 1.403(4)
C016 C030 1.374(5)
C017 C023 1.380(4)
C018 C032 1.372(5)
C018 C021 1.380(4)
C019 C026 1.393(4)
C019 H019 0.93
C021 C033 1.392(4)
C021 C022 1.458(5)
C023 C028 1.401(5)
C023 H023 0.93
C13 H 0.99(3)
C025 C031 1.404(5)
C025 H025 0.93
C026 C030 1.401(4)
C027 C028 1.399(5)
C027 H027 0.93
C028 N2 1.375(4)
N2 C035 1.450(5)
N2 C037 1.491(5)
C030 H030 0.93
C031 H031 0.93
C032 C039 1.380(5)
C032 H032 0.93
C033 C036 1.357(6)
C033 H033 0.93
C034 C040 1.476(8)
C034 H03A 0.97
C034 H03B 0.97
C035 C041 1.509(7)
C035 H03C 0.97
C035 H03D 0.97
C036 C039 1.389(6)
C036 H036 0.93
C037 C038 1.466(7)
C037 H03E 0.97
C037 H03F 0.97
C038 H03G 0.96
C038 H03H 0.96
C038 H03I 0.96
C039 H039 0.93
C040 H04A 0.96
C040 H04B 0.96
C040 H04C 0.96
C041 H04D 0.96
C041 H04E 0.96
C041 H04F 0.96
C42 C043 1.340(8)
C42 H42A 0.97
C42 H42B 0.97
C043 H04G 0.96
C043 H04H 0.96
C043 H04I 0.96

loop_
_geom_torsion_atom_site_label_1
_geom_torsion_atom_site_label_2
_geom_torsion_atom_site_label_3
_geom_torsion_atom_site_label_4
_geom_torsion
N4 N5 C2 C015 63.2(4)
C022 N5 C2 C015 -116.5(3)
N4 N5 C2 C5 -61.4(4)
C022 N5 C2 C5 118.9(3)
N4 N5 C2 C018 179.7(3)
C022 N5 C2 C018 0.0(3)
C022 N5 N4 C13 -175.2(3)
C2 N5 N4 C13 5.1(4)
C014 S001 C10 C031 1.3(3)
C014 S001 C10 N10 -175.9(3)
C017 O002 C1 C015 5.6(5)
C017 O002 C1 C019 -173.9(3)
N5 C2 C5 C017 137.7(3)
C015 C2 C5 C017 11.8(4)
C018 C2 C5 C017 -111.3(3)
N5 C2 C5 C3 -43.9(4)
C015 C2 C5 C3 -169.8(3)
C018 C2 C5 C3 67.1(4)
C031 C10 N10 O10 3.2(5)
S001 C10 N10 O10 -179.9(3)
C031 C10 N10 O011 -176.2(3)
S001 C10 N10 O011 0.7(4)
C017 C5 C3 C027 0.3(5)
C2 C5 C3 C027 -178.2(3)
C10 S001 C014 C025 -1.1(3)
C10 S001 C014 C13 179.2(3)
O002 C1 C015 C016 -179.3(3)
C019 C1 C015 C016 0.1(5)
O002 C1 C015 C2 7.0(5)
C019 C1 C015 C2 -173.6(3)
N5 C2 C015 C1 -141.0(3)
C5 C2 C015 C1 -14.8(4)
C018 C2 C015 C1 109.4(3)
N5 C2 C015 C016 45.7(4)
C5 C2 C015 C016 171.9(3)
C018 C2 C015 C016 -63.9(4)
C1 C015 C016 C030 0.5(6)
C2 C015 C016 C030 174.2(4)
C1 O002 C017 C5 -8.7(5)
C1 O002 C017 C023 172.0(3)
C3 C5 C017 O002 -179.4(3)
C2 C5 C017 O002 -0.9(5)
C3 C5 C017 C023 -0.1(5)
C2 C5 C017 C023 178.4(3)
N5 C2 C018 C032 -178.5(3)
C015 C2 C018 C032 -60.7(4)
C5 C2 C018 C032 62.2(5)
N5 C2 C018 C021 1.7(3)
C015 C2 C018 C021 119.6(3)
C5 C2 C018 C021 -117.6(3)
C015 C1 C019 C026 0.2(6)
O002 C1 C019 C026 179.6(3)
C032 C018 C021 C033 -0.9(5)
C2 C018 C021 C033 178.9(3)
C032 C018 C021 C022 177.4(3)
C2 C018 C021 C022 -2.8(4)
N4 N5 C022 O003 -2.4(4)
C2 N5 C022 O003 177.3(3)
N4 N5 C022 C021 178.7(3)
C2 N5 C022 C021 -1.6(3)
C018 C021 C022 O003 -176.1(3)
C033 C021 C022 O003 2.0(6)
C018 C021 C022 N5 2.7(3)
C033 C021 C022 N5 -179.2(3)
O002 C017 C023 C028 178.5(4)
C5 C017 C023 C028 -0.9(6)
N5 N4 C13 C014 180.0(3)
C025 C014 C13 N4 -174.4(3)
S001 C014 C13 N4 5.3(4)
C13 C014 C025 C031 -179.7(3)
S001 C014 C025 C031 0.6(4)
C42 N1 C026 C019 -0.9(8)
C034 N1 C026 C019 161.5(4)
C42 N1 C026 C030 176.5(6)
C034 N1 C026 C030 -21.1(7)
C1 C019 C026 N1 176.6(4)
C1 C019 C026 C030 -1.0(5)
C5 C3 C027 C028 0.6(6)
C3 C027 C028 N2 178.1(4)
C3 C027 C028 C023 -1.5(6)
C017 C023 C028 N2 -178.0(3)
C017 C023 C028 C027 1.7(6)
C027 C028 N2 C035 8.0(6)
C023 C028 N2 C035 -172.4(4)
C027 C028 N2 C037 168.9(4)
C023 C028 N2 C037 -11.5(6)
C015 C016 C030 C026 -1.4(7)
N1 C026 C030 C016 -175.9(5)
C019 C026 C030 C016 1.6(6)
N10 C10 C031 C025 175.8(3)
S001 C10 C031 C025 -1.2(4)
C014 C025 C031 C10 0.4(4)
C021 C018 C032 C039 0.5(6)
C2 C018 C032 C039 -179.3(3)
C018 C021 C033 C036 0.4(6)
C022 C021 C033 C036 -177.6(4)
C026 N1 C034 C040 -75.5(6)
C42 N1 C034 C040 87.3(7)
C028 N2 C035 C041 84.2(5)
C037 N2 C035 C041 -77.7(5)
C021 C033 C036 C039 0.6(7)
C028 N2 C037 C038 86.7(5)
C035 N2 C037 C038 -111.2(5)
C018 C032 C039 C036 0.5(7)
C033 C036 C039 C032 -1.1(7)
C026 N1 C42 C043 -145.0(7)
C034 N1 C42 C043 52.4(10)
